data_7023166
loop_
_publ_author_name
'Chanawanno, Kullapa'
'Engle, James T.'
'Le, Kevin X.'
'Herrick, Richard S.'
'Ziegler, Christopher J.'

_publ_section_title
;
 The synthesis and pH-dependent behaviour of Re(CO)3 conjugates with
 diimine phenolic ligands.
;
_journal_issue 37
_journal_name_full 'Dalton transactions (Cambridge, England : 2003)'
_journal_page_first 13679
_journal_page_last 13684
_journal_paper_doi 10.1039/c3dt50894c
_journal_volume 42
_journal_year 2013
_chemical_formula_sum 'C15 H9 Cl N2 O4 Re'
_chemical_formula_weight 502.89
_chemical_name_systematic
; 
 ? 
;
_space_group_IT_number 14
_symmetry_cell_setting monoclinic
_symmetry_space_group_name_Hall '-P 2yn'
_symmetry_space_group_name_H-M 'P 1 21/n 1'
_atom_sites_solution_hydrogens geom
_atom_sites_solution_primary direct
_atom_sites_solution_secondary difmap
_audit_creation_method SHELXL-97
_cell_angle_alpha 90.00
_cell_angle_beta 100.583(2)
_cell_angle_gamma 90.00
_cell_formula_units_Z 4
_cell_length_a 13.005(3)
_cell_length_b 8.8892(18)
_cell_length_c 13.661(3)
_cell_measurement_reflns_used 2671
_cell_measurement_temperature 100(2)
_cell_measurement_theta_max 23.20
_cell_measurement_theta_min 2.39
_cell_volume 1552.4(6)
_computing_cell_refinement 'Bruker SAINT'
_computing_data_collection 'Bruker APEX2'
_computing_data_reduction 'Bruker SAINT'
_computing_molecular_graphics 'Bruker SHELXTL'
_computing_publication_material 'Bruker SHELXTL'
_computing_structure_refinement 'SHELXL-97 (Sheldrick, 2008)'
_computing_structure_solution 'SHELXS-97 (Sheldrick, 2008)'
_diffrn_ambient_temperature 100(2)
_diffrn_measured_fraction_theta_full 0.999
_diffrn_measured_fraction_theta_max 0.999
_diffrn_measurement_device_type 'Bruker APEX-II CCD'
_diffrn_measurement_method '\f and \w scans'
_diffrn_radiation_monochromator graphite
_diffrn_radiation_source 'fine-focus sealed tube'
_diffrn_radiation_type MoK\a
_diffrn_radiation_wavelength 0.71073
_diffrn_reflns_av_R_equivalents 0.0518
_diffrn_reflns_av_unetI/netI 0.0453
_diffrn_reflns_limit_h_max 14
_diffrn_reflns_limit_h_min -14
_diffrn_reflns_limit_k_max 10
_diffrn_reflns_limit_k_min -10
_diffrn_reflns_limit_l_max 15
_diffrn_reflns_limit_l_min -15
_diffrn_reflns_number 9681
_diffrn_reflns_theta_full 23.85
_diffrn_reflns_theta_max 23.85
_diffrn_reflns_theta_min 1.99
_exptl_absorpt_coefficient_mu 8.020
_exptl_absorpt_correction_T_max 0.7450
_exptl_absorpt_correction_T_min 0.4352
_exptl_absorpt_correction_type multi-scan
_exptl_absorpt_process_details 'SADABS; Sheldrick, 2008 [Sheldrick, G. M. (2008)]'
_exptl_crystal_colour orange
_exptl_crystal_density_diffrn 2.152
_exptl_crystal_density_meas ?
_exptl_crystal_density_method 'not measured'
_exptl_crystal_description block
_exptl_crystal_F_000 948
_exptl_crystal_size_max 0.10
_exptl_crystal_size_mid 0.10
_exptl_crystal_size_min 0.10
_refine_diff_density_max 0.883
_refine_diff_density_min -1.051
_refine_diff_density_rms 0.145
_refine_ls_extinction_method none
_refine_ls_goodness_of_fit_ref 1.277
_refine_ls_hydrogen_treatment constr
_refine_ls_matrix_type full
_refine_ls_number_parameters 246
_refine_ls_number_reflns 2393
_refine_ls_number_restraints 8
_refine_ls_restrained_S_all 1.291
_refine_ls_R_factor_all 0.0384
_refine_ls_R_factor_gt 0.0302
_refine_ls_shift/su_max 0.009
_refine_ls_shift/su_mean 0.000
_refine_ls_structure_factor_coef Fsqd
_refine_ls_weighting_details 'calc w=1/[\s^2^(Fo^2^)+(0.0000P)^2^+0.0000P] where P=(Fo^2^+2Fc^2^)/3'
_refine_ls_weighting_scheme calc
_refine_ls_wR_factor_gt 0.0524
_refine_ls_wR_factor_ref 0.0548
_reflns_number_gt 2044
_reflns_number_total 2393
_reflns_threshold_expression >2sigma(I)
_cod_data_source_file c3dt50894c.txt
_cod_data_source_block 3
_cod_depositor_comments
;
The following automatic conversions were performed:

'_symmetry_cell_setting' value 'Monoclinic' changed to 'monoclinic'
according to /home/saulius/struct/CIF-dictionaries/cif_core.dic
dictionary named 'cif_core.dic' version 2.4.2 from 2011-04-26.

Automatic conversion script
Id: cif_fix_values 1891 2012-01-12 08:04:46Z andrius 

The following automatic conversions were performed:

'_exptl_crystal_density_meas' value 'not measured' was changed to '?'
- the value is perceived as not measured.

Automatic conversion script
Id: cif_fix_values 3008 2015-01-20 13:52:24Z robertas 
;
_cod_original_cell_volume 1552.4(5)
_cod_original_sg_symbol_H-M P2(1)/n
_cod_database_code 7023166

loop_
_symmetry_equiv_pos_as_xyz
'x, y, z'
'-x+1/2, y+1/2, -z+1/2'
'-x, -y, -z'
'x-1/2, -y-1/2, z-1/2'

loop_
_atom_site_label
_atom_site_type_symbol
_atom_site_fract_x
_atom_site_fract_y
_atom_site_fract_z
_atom_site_U_iso_or_equiv
_atom_site_adp_type
_atom_site_occupancy
_atom_site_symmetry_multiplicity
_atom_site_calc_flag
_atom_site_refinement_flags
_atom_site_disorder_assembly
_atom_site_disorder_group
C1 C 1.0022(6) 0.8703(7) 0.3448(5) 0.0270(17) Uani 1 1 d . . .
C2 C 1.2046(6) 0.8683(7) 0.3293(5) 0.0271(17) Uani 1 1 d . . .
C3 C 1.0664(14) 1.028(2) 0.2041(11) 0.022(4) Uani 0.70 1 d P A 2
C4 C 1.2540(5) 0.7509(8) 0.1154(5) 0.0288(18) Uani 1 1 d . . .
H4 H 1.3000 0.7812 0.1724 0.035 Uiso 1 1 calc R . .
C5 C 1.2944(5) 0.7050(7) 0.0338(5) 0.0317(18) Uani 1 1 d . . .
H5 H 1.3662 0.7049 0.0356 0.038 Uiso 1 1 calc R . .
C6 C 1.2262(5) 0.6592(7) -0.0507(5) 0.0285(17) Uani 1 1 d . . .
H6 H 1.2516 0.6257 -0.1062 0.034 Uiso 1 1 calc R . .
C7 C 1.1205(6) 0.6639(7) -0.0518(5) 0.0300(18) Uani 1 1 d . . .
H7 H 1.0734 0.6353 -0.1085 0.036 Uiso 1 1 calc R . .
C8 C 1.0849(5) 0.7115(6) 0.0326(5) 0.0204(16) Uani 1 1 d . . .
C9 C 0.9750(5) 0.7192(7) 0.0391(5) 0.0262(17) Uani 1 1 d . B .
H9 H 0.9238 0.6970 -0.0161 0.031 Uiso 1 1 calc R . .
C10 C 0.8397(5) 0.7669(8) 0.1264(5) 0.0304(18) Uani 1 1 d . B .
C11 C 0.7712(6) 0.8517(10) 0.0611(6) 0.052(2) Uani 1 1 d D . .
C12 C 0.6660(8) 0.8556(12) 0.0663(7) 0.081(4) Uani 1 1 d . B .
H12 H 0.6193 0.9104 0.0200 0.098 Uiso 1 1 calc R . .
C13 C 0.6312(8) 0.7771(14) 0.1409(9) 0.086(4) Uani 1 1 d . . .
H13 H 0.5610 0.7822 0.1464 0.104 Uiso 1 1 calc R B .
C14 C 0.6981(8) 0.6929(11) 0.2062(7) 0.065(3) Uani 1 1 d . B .
H14 H 0.6743 0.6368 0.2550 0.078 Uiso 1 1 calc R . .
C15 C 0.8019(6) 0.6918(9) 0.1990(6) 0.043(2) Uani 1 1 d D . .
C16 C 1.087(2) 0.617(3) 0.289(2) 0.012(8) Uani 0.30 1 d PU A 1
Cl1 Cl 1.0613(10) 1.0622(15) 0.1620(8) 0.036(3) Uani 0.30 1 d P A 1
Cl2 Cl 1.0874(3) 0.5518(5) 0.2848(3) 0.0389(10) Uani 0.70 1 d P A 2
N1 N 1.1515(4) 0.7538(6) 0.1160(4) 0.0207(13) Uani 1 1 d . . .
N2 N 0.9495(4) 0.7570(6) 0.1218(4) 0.0235(13) Uani 1 1 d . . .
O1 O 0.9579(4) 0.9002(6) 0.4060(4) 0.0398(14) Uani 1 1 d . . .
O2 O 1.2823(4) 0.9000(5) 0.3815(4) 0.0410(14) Uani 1 1 d . . .
O3 O 1.0612(6) 1.1544(9) 0.1855(6) 0.033(2) Uani 0.70 1 d P A 2
O4 O 0.7954(7) 0.9115(9) -0.0214(7) 0.043(3) Uani 0.55 1 d PD B 1
H4O H 0.8321 0.9861 -0.0068 0.064 Uiso 0.55 1 calc PR B 1
O5 O 0.8523(9) 0.5979(13) 0.2672(9) 0.054(3) Uani 0.45 1 d PD B 2
H5O H 0.9153 0.6023 0.2671 0.082 Uiso 0.45 1 calc PR B 2
O6 O 1.0862(18) 0.492(2) 0.3258(19) 0.052(7) Uani 0.30 1 d P A 1
Re1 Re 1.07814(2) 0.81948(3) 0.240235(19) 0.02134(11) Uani 1 1 d . A .

loop_
_atom_site_aniso_label
_atom_site_aniso_U_11
_atom_site_aniso_U_22
_atom_site_aniso_U_33
_atom_site_aniso_U_23
_atom_site_aniso_U_13
_atom_site_aniso_U_12
C1 0.026(4) 0.032(4) 0.023(4) 0.003(3) 0.003(4) 0.002(3)
C2 0.027(5) 0.032(4) 0.025(4) 0.001(3) 0.011(4) 0.008(3)
C3 0.009(6) 0.038(12) 0.020(9) -0.002(7) 0.008(7) -0.002(7)
C4 0.016(4) 0.040(4) 0.029(4) 0.001(4) 0.001(3) -0.004(3)
C5 0.019(4) 0.045(5) 0.032(4) 0.003(4) 0.008(4) 0.000(4)
C6 0.028(5) 0.034(4) 0.027(4) 0.004(3) 0.014(4) 0.004(4)
C7 0.032(5) 0.035(4) 0.023(4) 0.002(3) 0.005(3) 0.001(4)
C8 0.021(4) 0.017(4) 0.024(4) 0.001(3) 0.004(3) -0.003(3)
C9 0.018(4) 0.030(4) 0.030(4) 0.004(3) 0.002(3) -0.003(3)
C10 0.018(4) 0.048(5) 0.027(4) -0.020(4) 0.007(4) -0.003(4)
C11 0.030(5) 0.075(7) 0.053(6) -0.013(5) 0.012(5) 0.027(5)
C12 0.045(7) 0.140(11) 0.053(7) -0.031(7) -0.007(5) 0.053(7)
C13 0.028(6) 0.157(12) 0.076(9) -0.085(8) 0.017(6) -0.012(7)
C14 0.052(7) 0.099(8) 0.053(6) -0.045(6) 0.033(5) -0.053(6)
C15 0.030(5) 0.062(6) 0.042(5) -0.038(5) 0.019(4) -0.028(5)
C16 0.013(8) 0.012(8) 0.012(8) -0.001(2) 0.002(2) 0.000(2)
Cl1 0.031(5) 0.028(6) 0.046(7) 0.010(6) 0.000(6) -0.011(4)
Cl2 0.045(2) 0.026(3) 0.053(3) 0.016(2) 0.0267(18) 0.010(2)
N1 0.021(3) 0.022(3) 0.019(3) 0.001(2) 0.005(3) -0.004(3)
N2 0.029(4) 0.021(3) 0.021(3) -0.001(3) 0.008(3) -0.004(3)
O1 0.035(3) 0.057(4) 0.031(3) -0.009(3) 0.014(3) -0.002(3)
O2 0.025(3) 0.049(3) 0.041(3) -0.006(3) -0.013(3) 0.007(3)
O3 0.029(5) 0.026(5) 0.044(5) 0.005(5) 0.001(4) -0.001(4)
O4 0.031(6) 0.032(6) 0.072(7) 0.022(5) 0.026(5) 0.011(4)
O5 0.043(8) 0.061(9) 0.059(9) -0.002(7) 0.009(8) -0.006(7)
O6 0.043(13) 0.033(16) 0.09(2) 0.018(12) 0.025(14) 0.002(11)
Re1 0.01944(17) 0.02570(17) 0.01864(16) 0.00105(14) 0.00290(12) -0.00014(14)

loop_
_atom_type_symbol
_atom_type_description
_atom_type_scat_dispersion_real
_atom_type_scat_dispersion_imag
_atom_type_scat_source
C C 0.0033 0.0016 'International Tables Vol C Tables 4.2.6.8 and 6.1.1.4'
H H 0.0000 0.0000 'International Tables Vol C Tables 4.2.6.8 and 6.1.1.4'
N N 0.0061 0.0033 'International Tables Vol C Tables 4.2.6.8 and 6.1.1.4'
O O 0.0106 0.0060 'International Tables Vol C Tables 4.2.6.8 and 6.1.1.4'
Cl Cl 0.1484 0.1585 'International Tables Vol C Tables 4.2.6.8 and 6.1.1.4'
Re Re -1.0185 7.2310 'International Tables Vol C Tables 4.2.6.8 and 6.1.1.4'

loop_
_geom_angle_atom_site_label_1
_geom_angle_atom_site_label_2
_geom_angle_atom_site_label_3
_geom_angle
O1 C1 Re1 179.9(7)
O2 C2 Re1 178.2(6)
O3 C3 Re1 177.7(15)
N1 C4 C5 122.7(6)
C4 C5 C6 118.8(7)
C7 C6 C5 119.2(7)
C6 C7 C8 119.2(7)
N1 C8 C7 121.7(6)
N1 C8 C9 115.0(6)
C7 C8 C9 123.3(6)
N2 C9 C8 118.9(6)
C15 C10 C11 117.9(7)
C15 C10 N2 119.7(7)
C11 C10 N2 122.4(7)
O4 C11 C10 123.0(8)
O4 C11 C12 115.0(9)
C10 C11 C12 120.8(8)
C13 C12 C11 119.2(9)
C14 C13 C12 120.6(9)
C13 C14 C15 118.6(10)
O5 C15 C10 128.4(9)
O5 C15 C14 108.6(10)
C10 C15 C14 122.8(9)
O6 C16 Re1 174(3)
C4 N1 C8 118.5(6)
C4 N1 Re1 126.3(5)
C8 N1 Re1 115.2(4)
C9 N2 C10 118.2(6)
C9 N2 Re1 115.8(5)
C10 N2 Re1 125.7(4)
C2 Re1 C16 90.2(9)
C2 Re1 C3 87.9(6)
C16 Re1 C3 174.3(10)
C2 Re1 C1 88.4(3)
C16 Re1 C1 88.2(9)
C3 Re1 C1 86.4(5)
C2 Re1 N1 96.2(2)
C16 Re1 N1 90.7(9)
C3 Re1 N1 94.8(5)
C1 Re1 N1 175.2(2)
C2 Re1 N2 171.1(2)
C16 Re1 N2 90.4(9)
C3 Re1 N2 92.3(5)
C1 Re1 N2 100.5(2)
N1 Re1 N2 74.9(2)
C2 Re1 Cl1 94.4(4)
C16 Re1 Cl1 174.0(9)
C3 Re1 Cl1 11.3(7)
C1 Re1 Cl1 95.8(4)
N1 Re1 Cl1 84.9(4)
N2 Re1 Cl1 84.5(3)
C2 Re1 Cl2 93.7(2)
C16 Re1 Cl2 5.9(9)
C3 Re1 Cl2 178.3(5)
C1 Re1 Cl2 92.9(2)
N1 Re1 Cl2 85.67(16)
N2 Re1 Cl2 86.18(17)
Cl1 Re1 Cl2 168.2(3)

loop_
_geom_bond_atom_site_label_1
_geom_bond_atom_site_label_2
_geom_bond_distance
C1 O1 1.130(8)
C1 Re1 1.934(8)
C2 O2 1.160(7)
C2 Re1 1.907(7)
C3 O3 1.149(19)
C3 Re1 1.919(17)
C4 N1 1.334(8)
C4 C5 1.379(9)
C5 C6 1.381(9)
C6 C7 1.373(9)
C7 C8 1.386(9)
C8 N1 1.352(7)
C8 C9 1.450(9)
C9 N2 1.280(8)
C10 C15 1.360(10)
C10 C11 1.366(10)
C10 N2 1.443(8)
C11 O4 1.335(5)
C11 C12 1.384(12)
C12 C13 1.378(14)
C13 C14 1.353(13)
C14 C15 1.371(11)
C15 O5 1.331(5)
C16 O6 1.22(3)
C16 Re1 1.92(3)
Cl1 Re1 2.399(12)
Cl2 Re1 2.454(4)
N1 Re1 2.174(5)
N2 Re1 2.175(5)
